data_7129813
loop_
_publ_author_name
'Shlian, Daniel G.'
'Amemiya, Erika'
'Parkin, Gerard'

_publ_section_title
;
 Synthesis of bis(2-pyridylthio)methyl zinc hydride and catalytic
 hydrosilylation and hydroboration of CO2
;
_journal_name_full 'Chemical Communications'
_journal_paper_doi 10.1039/D1CC06963B
_journal_year 2022
_chemical_formula_sum 'C17 H27 N3 S2 Si2 Zn'
_chemical_formula_weight 459.08
_space_group_crystal_system triclinic
_space_group_IT_number 2
_space_group_name_Hall '-P 1'
_space_group_name_H-M_alt 'P -1'
_atom_sites_solution_hydrogens mixed
_audit_creation_method SHELXL-2014/7
_audit_update_record
;
2021-12-07 deposited with the CCDC.	2022-02-04 downloaded from the CCDC.
;
_cell_angle_alpha 80.8856(7)
_cell_angle_beta 79.8519(7)
_cell_angle_gamma 77.5709(7)
_cell_formula_units_Z 2
_cell_length_a 6.9043(3)
_cell_length_b 11.3468(6)
_cell_length_c 15.0670(7)
_cell_measurement_reflns_used 6674
_cell_measurement_temperature 180(2)
_cell_measurement_theta_max 30.14
_cell_measurement_theta_min 2.17
_cell_volume 1125.73(9)
_computing_cell_refinement 'Bruker SAINT'
_computing_data_collection 'Bruker APEX2'
_computing_data_reduction 'Bruker SAINT'
_computing_molecular_graphics 'Bruker SHELXTL'
_computing_publication_material 'Bruker SHELXTL'
_computing_structure_refinement 'SHELXL-2014/7 (Sheldrick, 2014)'
_computing_structure_solution 'SHELXS-97 (Sheldrick 2008)'
_diffrn_ambient_temperature 180(2)
_diffrn_measured_fraction_theta_full 1.000
_diffrn_measured_fraction_theta_max 0.994
_diffrn_measurement_device_type 'Bruker APEX-II CCD'
_diffrn_measurement_method '\f and \w scans'
_diffrn_radiation_type MoK\a
_diffrn_radiation_wavelength 0.71073
_diffrn_reflns_av_R_equivalents 0.0461
_diffrn_reflns_av_unetI/netI 0.0613
_diffrn_reflns_Laue_measured_fraction_full 1.000
_diffrn_reflns_Laue_measured_fraction_max 0.994
_diffrn_reflns_limit_h_max 9
_diffrn_reflns_limit_h_min -9
_diffrn_reflns_limit_k_max 16
_diffrn_reflns_limit_k_min -16
_diffrn_reflns_limit_l_max 21
_diffrn_reflns_limit_l_min -21
_diffrn_reflns_number 18776
_diffrn_reflns_point_group_measured_fraction_full 1.000
_diffrn_reflns_point_group_measured_fraction_max 0.994
_diffrn_reflns_theta_full 25.000
_diffrn_reflns_theta_max 30.631
_diffrn_reflns_theta_min 1.384
_exptl_absorpt_coefficient_mu 1.388
_exptl_absorpt_correction_T_max 0.7461
_exptl_absorpt_correction_T_min 0.6458
_exptl_absorpt_correction_type empirical
_exptl_absorpt_process_details sadabs
_exptl_crystal_colour colorless
_exptl_crystal_density_diffrn 1.354
_exptl_crystal_description rod
_exptl_crystal_F_000 480
_exptl_crystal_size_max 0.180
_exptl_crystal_size_mid 0.050
_exptl_crystal_size_min 0.050
_refine_diff_density_max 0.448
_refine_diff_density_min -0.295
_refine_diff_density_rms 0.079
_refine_ls_extinction_method none
_refine_ls_goodness_of_fit_ref 1.001
_refine_ls_hydrogen_treatment mixed
_refine_ls_matrix_type full
_refine_ls_number_parameters 236
_refine_ls_number_reflns 6898
_refine_ls_number_restraints 0
_refine_ls_restrained_S_all 1.001
_refine_ls_R_factor_all 0.0695
_refine_ls_R_factor_gt 0.0401
_refine_ls_shift/su_max 0.001
_refine_ls_shift/su_mean 0.000
_refine_ls_structure_factor_coef Fsqd
_refine_ls_weighting_details 'w=1/[\s^2^(Fo^2^)+(0.0345P)^2^] where P=(Fo^2^+2Fc^2^)/3'
_refine_ls_weighting_scheme calc
_refine_ls_wR_factor_gt 0.0768
_refine_ls_wR_factor_ref 0.0872
_reflns_Friedel_coverage 0.000
_reflns_number_gt 4817
_reflns_number_total 6898
_reflns_threshold_expression 'I > 2\s(I)'
_cod_data_source_file d1cc06963b2.cif
_cod_data_source_block bznts10_tri
_cod_database_code 7129813
_shelx_shelxl_version_number 2014/7
_shelx_space_group_comment
; 
The symmetry employed for this shelxl refinement is uniquely defined 
by the following loop, which should always be used as a source of 
symmetry information in preference to the above space-group names. 
They are only intended as comments. 
;
_shelx_estimated_absorpt_t_min 0.788
_shelx_estimated_absorpt_t_max 0.934

loop_
_space_group_symop_operation_xyz
'x, y, z'
'-x, -y, -z'

loop_
_atom_site_label
_atom_site_type_symbol
_atom_site_fract_x
_atom_site_fract_y
_atom_site_fract_z
_atom_site_U_iso_or_equiv
_atom_site_adp_type
_atom_site_occupancy
_atom_site_site_symmetry_order
_atom_site_calc_flag
_atom_site_refinement_flags_posn
_atom_site_refinement_flags_adp
_atom_site_refinement_flags_occupancy
_atom_site_disorder_assembly
_atom_site_disorder_group
Zn Zn 0.59099(4) 0.71397(2) 0.20986(2) 0.02397(8) Uani 1 1 d . . . . .
S1 S 0.61275(10) 0.61208(6) 0.02579(4) 0.03572(15) Uani 1 1 d . . . . .
S2 S 0.52466(9) 0.45324(5) 0.19962(4) 0.03071(13) Uani 1 1 d . . . . .
Si1 Si 0.39536(10) 0.97920(5) 0.24519(4) 0.02647(14) Uani 1 1 d . . . . .
Si2 Si 0.44966(9) 0.78503(5) 0.40495(4) 0.02572(14) Uani 1 1 d . . . . .
N1 N 0.8062(3) 0.74796(16) 0.09738(12) 0.0265(4) Uani 1 1 d . . . . .
N2 N 0.7827(3) 0.55419(15) 0.26283(12) 0.0242(4) Uani 1 1 d . . . . .
N3 N 0.4867(3) 0.83480(15) 0.29111(11) 0.0239(4) Uani 1 1 d . . . . .
C1 C 0.4862(3) 0.6057(2) 0.14119(15) 0.0272(5) Uani 1 1 d . . . . .
H1 H 0.344(4) 0.623(2) 0.1371(16) 0.043(7) Uiso 1 1 d . . . . .
C11 C 0.8043(3) 0.69186(19) 0.02595(14) 0.0283(5) Uani 1 1 d . . . . .
C12 C 0.9529(4) 0.6956(2) -0.05030(16) 0.0422(6) Uani 1 1 d . . . . .
H12A H 0.9517 0.6540 -0.1001 0.051 Uiso 1 1 calc R U . . .
C13 C 1.0994(4) 0.7599(3) -0.05180(19) 0.0496(7) Uani 1 1 d . . . . .
H13A H 1.2006 0.7640 -0.1032 0.060 Uiso 1 1 calc R U . . .
C14 C 1.1006(4) 0.8186(2) 0.02095(19) 0.0457(7) Uani 1 1 d . . . . .
H14A H 1.2017 0.8639 0.0206 0.055 Uiso 1 1 calc R U . . .
C15 C 0.9534(4) 0.8105(2) 0.09389(17) 0.0378(6) Uani 1 1 d . . . . .
H15A H 0.9547 0.8507 0.1444 0.045 Uiso 1 1 calc R U . . .
C21 C 0.7244(3) 0.45038(19) 0.25887(14) 0.0238(4) Uani 1 1 d . . . . .
C22 C 0.8193(3) 0.3388(2) 0.29961(15) 0.0305(5) Uani 1 1 d . . . . .
H22A H 0.7742 0.2662 0.2970 0.037 Uiso 1 1 calc R U . . .
C23 C 0.9783(4) 0.3355(2) 0.34344(16) 0.0352(5) Uani 1 1 d . . . . .
H23A H 1.0437 0.2606 0.3722 0.042 Uiso 1 1 calc R U . . .
C24 C 1.0432(3) 0.4423(2) 0.34560(16) 0.0336(5) Uani 1 1 d . . . . .
H24A H 1.1549 0.4417 0.3747 0.040 Uiso 1 1 calc R U . . .
C25 C 0.9423(3) 0.5485(2) 0.30469(15) 0.0303(5) Uani 1 1 d . . . . .
H25A H 0.9869 0.6218 0.3058 0.036 Uiso 1 1 calc R U . . .
C31 C 0.4679(5) 1.0017(2) 0.11926(16) 0.0548(8) Uani 1 1 d . . . . .
H31A H 0.6135 0.9951 0.1046 0.082 Uiso 1 1 calc R U . . .
H31B H 0.4011 1.0825 0.0947 0.082 Uiso 1 1 calc R U . . .
H31C H 0.4271 0.9394 0.0924 0.082 Uiso 1 1 calc R U . . .
C32 C 0.1128(4) 1.0195(2) 0.26407(18) 0.0438(6) Uani 1 1 d . . . . .
H32A H 0.0581 0.9524 0.2509 0.066 Uiso 1 1 calc R U . . .
H32B H 0.0682 1.0934 0.2237 0.066 Uiso 1 1 calc R U . . .
H32C H 0.0654 1.0337 0.3274 0.066 Uiso 1 1 calc R U . . .
C33 C 0.4931(4) 1.0978(2) 0.28849(19) 0.0444(7) Uani 1 1 d . . . . .
H33A H 0.6400 1.0807 0.2768 0.067 Uiso 1 1 calc R U . . .
H33B H 0.4481 1.0965 0.3540 0.067 Uiso 1 1 calc R U . . .
H33C H 0.4424 1.1782 0.2573 0.067 Uiso 1 1 calc R U . . .
C41 C 0.2581(4) 0.8925(2) 0.47384(16) 0.0415(6) Uani 1 1 d . . . . .
H41A H 0.2913 0.9738 0.4607 0.062 Uiso 1 1 calc R U . . .
H41B H 0.2581 0.8636 0.5387 0.062 Uiso 1 1 calc R U . . .
H41C H 0.1249 0.8961 0.4581 0.062 Uiso 1 1 calc R U . . .
C42 C 0.6824(4) 0.7606(3) 0.45822(18) 0.0566(8) Uani 1 1 d . . . . .
H42A H 0.7767 0.6894 0.4371 0.085 Uiso 1 1 calc R U . . .
H42B H 0.6481 0.7470 0.5245 0.085 Uiso 1 1 calc R U . . .
H42C H 0.7442 0.8326 0.4410 0.085 Uiso 1 1 calc R U . . .
C43 C 0.3550(4) 0.6385(2) 0.42607(17) 0.0471(7) Uani 1 1 d . . . . .
H43A H 0.4476 0.5786 0.3909 0.071 Uiso 1 1 calc R U . . .
H43B H 0.2220 0.6527 0.4075 0.071 Uiso 1 1 calc R U . . .
H43C H 0.3459 0.6078 0.4909 0.071 Uiso 1 1 calc R U . . .

loop_
_atom_site_aniso_label
_atom_site_aniso_U_11
_atom_site_aniso_U_22
_atom_site_aniso_U_33
_atom_site_aniso_U_23
_atom_site_aniso_U_13
_atom_site_aniso_U_12
Zn 0.02904(14) 0.01904(13) 0.02343(13) -0.00736(10) -0.00152(10) -0.00221(10)
S1 0.0492(4) 0.0372(3) 0.0262(3) -0.0106(3) -0.0087(3) -0.0127(3)
S2 0.0333(3) 0.0246(3) 0.0380(3) -0.0052(2) -0.0081(3) -0.0107(2)
Si1 0.0346(4) 0.0186(3) 0.0239(3) -0.0044(2) -0.0036(3) 0.0005(3)
Si2 0.0328(3) 0.0229(3) 0.0202(3) -0.0057(2) -0.0036(2) -0.0009(3)
N1 0.0275(10) 0.0273(10) 0.0247(9) -0.0058(8) -0.0007(8) -0.0058(8)
N2 0.0241(9) 0.0190(9) 0.0289(10) -0.0057(7) -0.0016(7) -0.0028(7)
N3 0.0313(10) 0.0186(9) 0.0202(9) -0.0061(7) -0.0013(7) -0.0006(7)
C1 0.0249(12) 0.0270(12) 0.0304(12) -0.0061(9) -0.0063(9) -0.0029(9)
C11 0.0317(12) 0.0241(11) 0.0253(11) -0.0027(9) -0.0039(9) 0.0022(9)
C12 0.0475(16) 0.0439(16) 0.0274(13) -0.0059(11) 0.0043(11) 0.0009(13)
C13 0.0336(15) 0.0565(18) 0.0442(16) 0.0046(14) 0.0117(12) 0.0008(13)
C14 0.0306(14) 0.0481(17) 0.0554(18) 0.0103(14) -0.0060(12) -0.0137(12)
C15 0.0395(14) 0.0381(14) 0.0389(14) -0.0026(11) -0.0088(11) -0.0134(12)
C21 0.0240(11) 0.0233(11) 0.0224(10) -0.0056(8) 0.0021(8) -0.0037(9)
C22 0.0380(13) 0.0202(11) 0.0310(12) -0.0023(9) -0.0019(10) -0.0040(10)
C23 0.0369(14) 0.0270(12) 0.0364(13) 0.0013(10) -0.0046(11) 0.0009(10)
C24 0.0274(12) 0.0376(14) 0.0351(13) -0.0041(11) -0.0065(10) -0.0035(10)
C25 0.0268(12) 0.0296(12) 0.0360(13) -0.0076(10) -0.0043(10) -0.0066(10)
C31 0.079(2) 0.0414(16) 0.0270(13) 0.0059(12) -0.0002(13) 0.0124(15)
C32 0.0400(15) 0.0391(15) 0.0525(17) -0.0096(12) -0.0197(13) 0.0051(12)
C33 0.0476(16) 0.0277(13) 0.0597(18) -0.0094(12) -0.0024(13) -0.0127(12)
C41 0.0530(16) 0.0350(14) 0.0282(13) -0.0086(11) 0.0051(11) 0.0042(12)
C42 0.0513(18) 0.080(2) 0.0404(16) -0.0239(15) -0.0208(13) 0.0067(16)
C43 0.0680(19) 0.0367(15) 0.0339(14) -0.0053(12) 0.0088(13) -0.0171(14)

loop_
_atom_type_symbol
_atom_type_description
_atom_type_scat_dispersion_real
_atom_type_scat_dispersion_imag
_atom_type_scat_source
C C 0.0033 0.0016 'International Tables Vol C Tables 4.2.6.8 and 6.1.1.4'
H H 0.0000 0.0000 'International Tables Vol C Tables 4.2.6.8 and 6.1.1.4'
N N 0.0061 0.0033 'International Tables Vol C Tables 4.2.6.8 and 6.1.1.4'
Si Si 0.0817 0.0704 'International Tables Vol C Tables 4.2.6.8 and 6.1.1.4'
S S 0.1246 0.1234 'International Tables Vol C Tables 4.2.6.8 and 6.1.1.4'
Zn Zn 0.2839 1.4301 'International Tables Vol C Tables 4.2.6.8 and 6.1.1.4'

loop_
_geom_angle_atom_site_label_1
_geom_angle_atom_site_label_2
_geom_angle_atom_site_label_3
_geom_angle
_geom_angle_site_symmetry_1
_geom_angle_site_symmetry_3
_geom_angle_publ_flag
N3 Zn C1 138.68(8) . . ?
N3 Zn N1 119.73(7) . . ?
C1 Zn N1 90.50(8) . . ?
N3 Zn N2 115.78(7) . . ?
C1 Zn N2 87.69(8) . . ?
N1 Zn N2 92.64(7) . . ?
C11 S1 C1 103.79(10) . . ?
C21 S2 C1 102.75(10) . . ?
N3 Si1 C31 111.89(10) . . ?
N3 Si1 C33 112.99(11) . . ?
C31 Si1 C33 105.24(13) . . ?
N3 Si1 C32 113.11(11) . . ?
C31 Si1 C32 104.92(13) . . ?
C33 Si1 C32 108.07(12) . . ?
N3 Si2 C42 112.90(11) . . ?
N3 Si2 C43 110.63(10) . . ?
C42 Si2 C43 108.24(14) . . ?
N3 Si2 C41 114.13(10) . . ?
C42 Si2 C41 105.07(12) . . ?
C43 Si2 C41 105.39(12) . . ?
C11 N1 C15 118.40(19) . . ?
C11 N1 Zn 114.96(15) . . ?
C15 N1 Zn 126.35(15) . . ?
C21 N2 C25 118.22(19) . . ?
C21 N2 Zn 114.30(14) . . ?
C25 N2 Zn 127.27(15) . . ?
Si1 N3 Si2 123.63(10) . . ?
Si1 N3 Zn 117.87(9) . . ?
Si2 N3 Zn 117.38(9) . . ?
S2 C1 S1 111.81(12) . . ?
S2 C1 Zn 108.64(11) . . ?
S1 C1 Zn 109.47(11) . . ?
N1 C11 C12 121.3(2) . . ?
N1 C11 S1 120.30(17) . . ?
C12 C11 S1 118.44(18) . . ?
C13 C12 C11 118.9(2) . . ?
C12 C13 C14 120.0(2) . . ?
C15 C14 C13 118.5(2) . . ?
N1 C15 C14 122.9(2) . . ?
N2 C21 C22 121.8(2) . . ?
N2 C21 S2 119.52(16) . . ?
C22 C21 S2 118.72(16) . . ?
C23 C22 C21 119.0(2) . . ?
C22 C23 C24 119.6(2) . . ?
C25 C24 C23 118.2(2) . . ?
N2 C25 C24 123.2(2) . . ?

loop_
_geom_bond_atom_site_label_1
_geom_bond_atom_site_label_2
_geom_bond_distance
_geom_bond_site_symmetry_2
_geom_bond_publ_flag
Zn N3 1.9217(16) . ?
Zn C1 2.038(2) . ?
Zn N1 2.0931(17) . ?
Zn N2 2.1345(17) . ?
S1 C11 1.757(2) . ?
S1 C1 1.801(2) . ?
S2 C21 1.762(2) . ?
S2 C1 1.800(2) . ?
Si1 N3 1.7061(18) . ?
Si1 C31 1.866(2) . ?
Si1 C33 1.875(2) . ?
Si1 C32 1.886(3) . ?
Si2 N3 1.7109(17) . ?
Si2 C42 1.869(3) . ?
Si2 C43 1.876(2) . ?
Si2 C41 1.881(2) . ?
N1 C11 1.338(3) . ?
N1 C15 1.349(3) . ?
N2 C21 1.337(3) . ?
N2 C25 1.348(3) . ?
C11 C12 1.401(3) . ?
C12 C13 1.364(4) . ?
C13 C14 1.372(4) . ?
C14 C15 1.365(3) . ?
C21 C22 1.396(3) . ?
C22 C23 1.369(3) . ?
C23 C24 1.386(3) . ?
C24 C25 1.368(3) . ?

loop_
_geom_torsion_atom_site_label_1
_geom_torsion_atom_site_label_2
_geom_torsion_atom_site_label_3
_geom_torsion_atom_site_label_4
_geom_torsion
_geom_torsion_site_symmetry_1
_geom_torsion_site_symmetry_2
_geom_torsion_site_symmetry_3
_geom_torsion_site_symmetry_4
_geom_torsion_publ_flag
C31 Si1 N3 Si2 179.19(14) . . . . ?
C33 Si1 N3 Si2 60.63(16) . . . . ?
C32 Si1 N3 Si2 -62.56(16) . . . . ?
C31 Si1 N3 Zn -13.26(17) . . . . ?
C33 Si1 N3 Zn -131.83(12) . . . . ?
C32 Si1 N3 Zn 104.98(12) . . . . ?
C42 Si2 N3 Si1 -108.55(15) . . . . ?
C43 Si2 N3 Si1 129.99(14) . . . . ?
C41 Si2 N3 Si1 11.35(17) . . . . ?
C42 Si2 N3 Zn 83.85(14) . . . . ?
C43 Si2 N3 Zn -37.61(15) . . . . ?
C41 Si2 N3 Zn -156.25(12) . . . . ?
C21 S2 C1 S1 96.79(13) . . . . ?
C21 S2 C1 Zn -24.14(13) . . . . ?
C11 S1 C1 S2 -111.43(13) . . . . ?
C11 S1 C1 Zn 9.01(14) . . . . ?
C15 N1 C11 C12 1.1(3) . . . . ?
Zn N1 C11 C12 -173.09(17) . . . . ?
C15 N1 C11 S1 -178.51(17) . . . . ?
Zn N1 C11 S1 7.3(2) . . . . ?
C1 S1 C11 N1 -10.8(2) . . . . ?
C1 S1 C11 C12 169.56(18) . . . . ?
N1 C11 C12 C13 -1.3(4) . . . . ?
S1 C11 C12 C13 178.34(19) . . . . ?
C11 C12 C13 C14 0.6(4) . . . . ?
C12 C13 C14 C15 0.2(4) . . . . ?
C11 N1 C15 C14 -0.3(4) . . . . ?
Zn N1 C15 C14 173.22(19) . . . . ?
C13 C14 C15 N1 -0.4(4) . . . . ?
C25 N2 C21 C22 2.5(3) . . . . ?
Zn N2 C21 C22 -172.70(16) . . . . ?
C25 N2 C21 S2 -176.71(15) . . . . ?
Zn N2 C21 S2 8.1(2) . . . . ?
C1 S2 C21 N2 10.41(19) . . . . ?
C1 S2 C21 C22 -168.80(17) . . . . ?
N2 C21 C22 C23 -1.1(3) . . . . ?
S2 C21 C22 C23 178.10(17) . . . . ?
C21 C22 C23 C24 -0.8(3) . . . . ?
C22 C23 C24 C25 1.2(3) . . . . ?
C21 N2 C25 C24 -2.1(3) . . . . ?
Zn N2 C25 C24 172.40(16) . . . . ?
C23 C24 C25 N2 0.3(3) . . . . ?
